data_7220179
loop_
_publ_author_name
'Yeo, Chien Ing'
'Khoo, C.-H.'
'Chu, C.-W.'
'Chen, B.-J.'
'Chu, P.L.'
'Sim, J.-H.'
'Cheah, Y.-K.'
'Ahmad, Jimmy'
'Halim, Nadiah'
'Seng, Hoi-Ling'
'Ng, Soon'
'Otero-de-la-Roza, Alberto'
'Tiekink, Edward R. T.'

_publ_section_title
;
 The importance of Au&#x2026;pi(aryl) interactions in the formation of
 spherical aggregates in binuclear phosphanegold(I) complexes of a bipodal
 thiocarbamate dianion: A combined crystallographic and computational
 study, and anti-microbial activity
;
_journal_name_full 'RSC Adv.'
_journal_paper_doi 10.1039/C5RA05604G
_journal_year 2015
_chemical_formula_moiety 'C22 H40 Au2 N2 O2 P2 S2'
_chemical_formula_sum 'C22 H40 Au2 N2 O2 P2 S2'
_chemical_formula_weight 884.56
_space_group_crystal_system monoclinic
_space_group_IT_number 14
_space_group_name_Hall '-P 2ybc'
_space_group_name_H-M_alt 'P 1 21/c 1'
_symmetry_space_group_name_Hall '-P 2ybc'
_symmetry_space_group_name_H-M 'P 1 21/c 1'
_atom_sites_solution_hydrogens geom
_audit_creation_method SHELXL-2014/7
_audit_update_record
;
2014-12-29 deposited with the CCDC.
2015-04-21 downloaded from the CCDC.
;
_cell_angle_alpha 90
_cell_angle_beta 94.244(6)
_cell_angle_gamma 90
_cell_formula_units_Z 2
_cell_length_a 6.8843(6)
_cell_length_b 11.6056(7)
_cell_length_c 17.7118(10)
_cell_measurement_reflns_used 6501
_cell_measurement_temperature 100(2)
_cell_measurement_theta_max 29.3118
_cell_measurement_theta_min 2.8925
_cell_volume 1411.23(17)
_computing_cell_refinement 'CrysAlis PRO (Agilent, 2014)'
_computing_data_collection 'CrysAlis PRO (Agilent, 2014)'
_computing_data_reduction 'CrysAlis PRO (Agilent, 2014)'
_computing_molecular_graphics 'ORTEP-3 for Windows (Farrugia, 2012) and DIAMOND (Brandenburg, 2006)'
_computing_publication_material 'SHELXL-2014/7 (Sheldrick, 2008)'
_computing_structure_refinement 'SHELXL-2014/7 (Sheldrick, 2008)'
_computing_structure_solution 'SHELXL-2014/7 (Sheldrick, 2008)'
_diffrn_ambient_temperature 100(2)
_diffrn_detector_area_resol_mean 10.4041
_diffrn_measured_fraction_theta_full 0.993
_diffrn_measured_fraction_theta_max 0.993
_diffrn_measurement_device_type 'Agilent Technologies SuperNova Dual diffractometer with Atlas detector'
_diffrn_measurement_method '\w scan'
_diffrn_radiation_monochromator Mirror
_diffrn_radiation_source 'SuperNova (Mo) X-ray Source'
_diffrn_radiation_wavelength 0.71073
_diffrn_reflns_av_R_equivalents 0.0442
_diffrn_reflns_av_unetI/netI 0.0295
_diffrn_reflns_laue_measured_fraction_full 0.993
_diffrn_reflns_laue_measured_fraction_max 0.993
_diffrn_reflns_limit_h_max 8
_diffrn_reflns_limit_h_min -8
_diffrn_reflns_limit_k_max 15
_diffrn_reflns_limit_k_min -14
_diffrn_reflns_limit_l_max 22
_diffrn_reflns_limit_l_min -22
_diffrn_reflns_number 15284
_diffrn_reflns_point_group_measured_fraction_full 0.993
_diffrn_reflns_point_group_measured_fraction_max 0.993
_diffrn_reflns_theta_full 27.499
_diffrn_reflns_theta_max 27.499
_diffrn_reflns_theta_min 2.898
_exptl_absorpt_coefficient_mu 10.667
_exptl_absorpt_correction_T_max 1.00000
_exptl_absorpt_correction_T_min 0.55275
_exptl_absorpt_correction_type multi-scan
_exptl_absorpt_process_details 'CrysAlis PRO (Agilent, 2014)'
_exptl_crystal_colour colourless
_exptl_crystal_density_diffrn 2.082
_exptl_crystal_description prism
_exptl_crystal_F_000 844
_exptl_crystal_size_max 0.250
_exptl_crystal_size_mid 0.200
_exptl_crystal_size_min 0.100
_refine_diff_density_max 1.706
_refine_diff_density_min -1.462
_refine_diff_density_rms 0.182
_refine_ls_extinction_method none
_refine_ls_goodness_of_fit_ref 1.082
_refine_ls_hydrogen_treatment constr
_refine_ls_matrix_type full
_refine_ls_number_parameters 149
_refine_ls_number_reflns 3218
_refine_ls_number_restraints 0
_refine_ls_restrained_S_all 1.082
_refine_ls_R_factor_all 0.0294
_refine_ls_R_factor_gt 0.0253
_refine_ls_shift/su_max 0.001
_refine_ls_shift/su_mean 0.000
_refine_ls_structure_factor_coef Fsqd
_refine_ls_weighting_details 'w=1/[\s^2^(Fo^2^)+(0.0307P)^2^+3.1030P] where P=(Fo^2^+2Fc^2^)/3'
_refine_ls_weighting_scheme calc
_refine_ls_wR_factor_gt 0.0600
_refine_ls_wR_factor_ref 0.0639
_reflns_Friedel_coverage 0.000
_reflns_number_gt 2955
_reflns_number_total 3218
_reflns_threshold_expression 'I > 2\s(I)'
_cod_data_source_file c5ra05604g2.cif
_cod_data_source_block 1
_cod_database_code 7220179
_shelx_shelxl_version_number 2014/7
_shelx_space_group_comment
;
The symmetry employed for this shelxl refinement is uniquely defined
by the following loop, which should always be used as a source of
symmetry information in preference to the above space-group names.
They are only intended as comments.
;
_shelx_estimated_absorpt_t_min 0.176
_shelx_estimated_absorpt_t_max 0.415

loop_
_space_group_symop_operation_xyz
'x, y, z'
'-x, y+1/2, -z+1/2'
'-x, -y, -z'
'x, -y-1/2, z-1/2'

loop_
_atom_site_label
_atom_site_type_symbol
_atom_site_fract_x
_atom_site_fract_y
_atom_site_fract_z
_atom_site_U_iso_or_equiv
_atom_site_adp_type
_atom_site_occupancy
_atom_site_site_symmetry_order
_atom_site_calc_flag
_atom_site_refinement_flags_posn
_atom_site_refinement_flags_adp
Au Au 0.27921(2) 1.01446(2) 0.15650(2) 0.01345(7) Uani 1 1 d . .
S1 S 0.10142(15) 1.18002(9) 0.12753(6) 0.0155(2) Uani 1 1 d . .
P1 P 0.42610(16) 0.84909(9) 0.19798(6) 0.0143(2) Uani 1 1 d . .
N1 N 0.3455(5) 1.2220(3) 0.01272(19) 0.0160(7) Uani 1 1 d . .
O1 O 0.1491(4) 1.3633(2) 0.05126(16) 0.0176(6) Uani 1 1 d . .
C1 C 0.2182(6) 1.2525(3) 0.0561(2) 0.0135(8) Uani 1 1 d . .
C2 C 0.2331(7) 1.4325(4) -0.0056(2) 0.0208(9) Uani 1 1 d . .
H2A H 0.3737 1.4398 0.0067 0.031 Uiso 1 1 calc R U
H2B H 0.1732 1.5091 -0.0070 0.031 Uiso 1 1 calc R U
H2C H 0.2096 1.3954 -0.0552 0.031 Uiso 1 1 calc R U
C3 C 0.4181(6) 1.1090(4) 0.0097(2) 0.0145(8) Uani 1 1 d . .
C4 C 0.3039(7) 1.0185(4) -0.0209(2) 0.0161(9) Uani 1 1 d . .
H4 H 0.1698 1.0310 -0.0352 0.019 Uiso 1 1 calc R U
C5 C 0.6145(6) 1.0896(3) 0.0304(2) 0.0152(8) Uani 1 1 d . .
H5 H 0.6933 1.1506 0.0512 0.018 Uiso 1 1 calc R U
C11 C 0.3583(7) 0.8059(4) 0.2914(2) 0.0184(9) Uani 1 1 d . .
H11A H 0.2278 0.7698 0.2858 0.022 Uiso 1 1 calc R U
H11B H 0.4515 0.7466 0.3116 0.022 Uiso 1 1 calc R U
C12 C 0.3535(7) 0.9029(4) 0.3494(2) 0.0243(10) Uani 1 1 d . .
H12A H 0.4853 0.9336 0.3602 0.036 Uiso 1 1 calc R U
H12B H 0.3049 0.8730 0.3962 0.036 Uiso 1 1 calc R U
H12C H 0.2673 0.9645 0.3291 0.036 Uiso 1 1 calc R U
C21 C 0.3647(7) 0.7231(4) 0.1405(2) 0.0218(9) Uani 1 1 d . .
H21A H 0.4271 0.7299 0.0921 0.026 Uiso 1 1 calc R U
H21B H 0.4186 0.6538 0.1671 0.026 Uiso 1 1 calc R U
C22 C 0.1462(8) 0.7068(5) 0.1234(3) 0.0342(12) Uani 1 1 d . .
H22A H 0.0814 0.7078 0.1709 0.051 Uiso 1 1 calc R U
H22B H 0.1218 0.6327 0.0979 0.051 Uiso 1 1 calc R U
H22C H 0.0948 0.7693 0.0906 0.051 Uiso 1 1 calc R U
C31 C 0.6912(6) 0.8503(4) 0.2016(2) 0.0186(9) Uani 1 1 d . .
H31A H 0.7401 0.7793 0.2275 0.022 Uiso 1 1 calc R U
H31B H 0.7314 0.8476 0.1491 0.022 Uiso 1 1 calc R U
C32 C 0.7894(7) 0.9534(4) 0.2415(3) 0.0283(10) Uani 1 1 d . .
H32A H 0.7246 1.0244 0.2233 0.043 Uiso 1 1 calc R U
H32B H 0.9268 0.9559 0.2305 0.043 Uiso 1 1 calc R U
H32C H 0.7799 0.9464 0.2962 0.043 Uiso 1 1 calc R U

loop_
_atom_site_aniso_label
_atom_site_aniso_U_11
_atom_site_aniso_U_22
_atom_site_aniso_U_33
_atom_site_aniso_U_23
_atom_site_aniso_U_13
_atom_site_aniso_U_12
Au 0.01497(11) 0.01641(10) 0.00915(10) 0.00079(5) 0.00218(6) 0.00173(5)
S1 0.0167(5) 0.0176(5) 0.0128(5) 0.0009(4) 0.0053(4) 0.0033(4)
P1 0.0172(6) 0.0162(5) 0.0098(5) 0.0013(4) 0.0032(4) 0.0028(4)
N1 0.0201(19) 0.0168(17) 0.0113(16) 0.0021(13) 0.0031(14) 0.0025(14)
O1 0.0193(16) 0.0178(14) 0.0159(14) 0.0010(12) 0.0034(12) 0.0021(12)
C1 0.014(2) 0.0158(19) 0.0108(19) -0.0016(15) -0.0003(15) -0.0023(15)
C2 0.023(2) 0.020(2) 0.020(2) 0.0039(17) 0.0045(18) 0.0003(18)
C3 0.017(2) 0.019(2) 0.0085(18) 0.0012(15) 0.0059(15) 0.0034(16)
C4 0.014(2) 0.023(2) 0.011(2) 0.0018(16) 0.0032(16) 0.0037(16)
C5 0.020(2) 0.0154(19) 0.0101(19) -0.0017(15) 0.0025(16) 0.0012(16)
C11 0.027(2) 0.016(2) 0.014(2) 0.0034(16) 0.0080(17) 0.0024(17)
C12 0.037(3) 0.027(2) 0.009(2) 0.0000(17) 0.0035(18) -0.001(2)
C21 0.029(3) 0.022(2) 0.015(2) -0.0056(17) 0.0054(18) 0.0005(19)
C22 0.030(3) 0.037(3) 0.034(3) -0.016(2) -0.004(2) -0.002(2)
C31 0.017(2) 0.025(2) 0.014(2) 0.0046(17) 0.0057(16) 0.0076(17)
C32 0.020(3) 0.033(3) 0.032(3) 0.005(2) 0.004(2) -0.003(2)

loop_
_atom_type_symbol
_atom_type_description
_atom_type_scat_dispersion_real
_atom_type_scat_dispersion_imag
_atom_type_scat_source
C C 0.0033 0.0016 'International Tables Vol C Tables 4.2.6.8 and 6.1.1.4'
H H 0.0000 0.0000 'International Tables Vol C Tables 4.2.6.8 and 6.1.1.4'
Au Au -2.0133 8.8022 'International Tables Vol C Tables 4.2.6.8 and 6.1.1.4'
N N 0.0061 0.0033 'International Tables Vol C Tables 4.2.6.8 and 6.1.1.4'
O O 0.0106 0.0060 'International Tables Vol C Tables 4.2.6.8 and 6.1.1.4'
P P 0.1023 0.0942 'International Tables Vol C Tables 4.2.6.8 and 6.1.1.4'
S S 0.1246 0.1234 'International Tables Vol C Tables 4.2.6.8 and 6.1.1.4'

loop_
_geom_angle_atom_site_label_1
_geom_angle_atom_site_label_2
_geom_angle_atom_site_label_3
_geom_angle
_geom_angle_site_symmetry_1
P1 Au S1 172.13(4) .
C1 S1 Au 107.07(14) .
C21 P1 C31 102.6(2) .
C21 P1 C11 102.9(2) .
C31 P1 C11 107.1(2) .
C21 P1 Au 114.88(16) .
C31 P1 Au 115.26(14) .
C11 P1 Au 112.89(14) .
C1 N1 C3 123.5(4) .
C1 O1 C2 114.2(3) .
N1 C1 O1 118.7(4) .
N1 C1 S1 132.8(3) .
O1 C1 S1 108.5(3) .
O1 C2 H2A 109.5 .
O1 C2 H2B 109.5 .
H2A C2 H2B 109.5 .
O1 C2 H2C 109.5 .
H2A C2 H2C 109.5 .
H2B C2 H2C 109.5 .
C5 C3 C4 119.2(4) .
C5 C3 N1 118.9(4) .
C4 C3 N1 121.6(4) .
C5 C4 C3 120.3(4) 3_675
C5 C4 H4 119.8 3_675
C3 C4 H4 119.8 .
C4 C5 C3 120.5(4) 3_675
C4 C5 H5 119.7 3_675
C3 C5 H5 119.7 .
C12 C11 P1 115.4(3) .
C12 C11 H11A 108.4 .
P1 C11 H11A 108.4 .
C12 C11 H11B 108.4 .
P1 C11 H11B 108.4 .
H11A C11 H11B 107.5 .
C11 C12 H12A 109.5 .
C11 C12 H12B 109.5 .
H12A C12 H12B 109.5 .
C11 C12 H12C 109.5 .
H12A C12 H12C 109.5 .
H12B C12 H12C 109.5 .
C22 C21 P1 113.4(3) .
C22 C21 H21A 108.9 .
P1 C21 H21A 108.9 .
C22 C21 H21B 108.9 .
P1 C21 H21B 108.9 .
H21A C21 H21B 107.7 .
C21 C22 H22A 109.5 .
C21 C22 H22B 109.5 .
H22A C22 H22B 109.5 .
C21 C22 H22C 109.5 .
H22A C22 H22C 109.5 .
H22B C22 H22C 109.5 .
C32 C31 P1 115.6(3) .
C32 C31 H31A 108.4 .
P1 C31 H31A 108.4 .
C32 C31 H31B 108.4 .
P1 C31 H31B 108.4 .
H31A C31 H31B 107.4 .
C31 C32 H32A 109.5 .
C31 C32 H32B 109.5 .
H32A C32 H32B 109.5 .
C31 C32 H32C 109.5 .
H32A C32 H32C 109.5 .
H32B C32 H32C 109.5 .

loop_
_geom_bond_atom_site_label_1
_geom_bond_atom_site_label_2
_geom_bond_distance
_geom_bond_site_symmetry_2
Au P1 2.2663(10) .
Au S1 2.3152(10) .
S1 C1 1.762(4) .
P1 C21 1.814(4) .
P1 C31 1.822(4) .
P1 C11 1.822(4) .
N1 C1 1.258(5) .
N1 C3 1.405(5) .
O1 C1 1.372(5) .
O1 C2 1.442(5) .
C2 H2A 0.9800 .
C2 H2B 0.9800 .
C2 H2C 0.9800 .
C3 C5 1.393(6) .
C3 C4 1.397(6) .
C4 C5 1.390(6) 3_675
C4 H4 0.9500 .
C5 C4 1.390(6) 3_675
C5 H5 0.9500 .
C11 C12 1.526(6) .
C11 H11A 0.9900 .
C11 H11B 0.9900 .
C12 H12A 0.9800 .
C12 H12B 0.9800 .
C12 H12C 0.9800 .
C21 C22 1.524(7) .
C21 H21A 0.9900 .
C21 H21B 0.9900 .
C22 H22A 0.9800 .
C22 H22B 0.9800 .
C22 H22C 0.9800 .
C31 C32 1.522(7) .
C31 H31A 0.9900 .
C31 H31B 0.9900 .
C32 H32A 0.9800 .
C32 H32B 0.9800 .
C32 H32C 0.9800 .

loop_
_geom_torsion_atom_site_label_1
_geom_torsion_atom_site_label_2
_geom_torsion_atom_site_label_3
_geom_torsion_atom_site_label_4
_geom_torsion
_geom_torsion_site_symmetry_4
C3 N1 C1 O1 -176.2(4) .
C3 N1 C1 S1 4.5(7) .
C2 O1 C1 N1 0.7(5) .
C2 O1 C1 S1 -179.9(3) .
Au S1 C1 N1 14.8(5) .
Au S1 C1 O1 -164.6(2) .
C1 N1 C3 C5 -116.4(5) .
C1 N1 C3 C4 70.4(6) .
C5 C3 C4 C5 0.1(6) 3_675
N1 C3 C4 C5 173.2(4) 3_675
C4 C3 C5 C4 -0.1(7) 3_675
N1 C3 C5 C4 -173.4(4) 3_675
C21 P1 C11 C12 -167.9(4) .
C31 P1 C11 C12 84.4(4) .
Au P1 C11 C12 -43.4(4) .
C31 P1 C21 C22 -175.7(3) .
C11 P1 C21 C22 73.2(4) .
Au P1 C21 C22 -49.9(4) .
C21 P1 C31 C32 175.3(3) .
C11 P1 C31 C32 -76.8(4) .
Au P1 C31 C32 49.7(4) .
